data_7150720
loop_
_publ_author_name
'F\"ah, Christoph'
'Hardegger, Leo A.'
'Baitsch, Lukas'
'Schweizer, W. Bernd'
'Meyer, Solange'
'Bur, Daniel'
'Diederich, Fran\,cois'

_publ_section_title
;
 New organofluorine building blocks: inhibition of the malarial
 aspartic proteases plasmepsin II and IV by alicyclic
 \a,\a-difluoroketone hydrates
;
_journal_issue 19
_journal_name_full 'Organic &amp; Biomolecular Chemistry'
_journal_page_first 3947
_journal_page_last 3957
_journal_paper_doi 10.1039/b908489d
_journal_volume 7
_journal_year 2009
_chemical_compound_source 'Diederich laboratory'
_chemical_formula_moiety 'C30 H35 F2 N O2 '
_chemical_formula_sum 'C30 H35 F2 N O2'
_chemical_formula_weight 479.611
_chemical_name_systematic
;
?
;
_space_group_IT_number 14
_symmetry_cell_setting monoclinic
_symmetry_space_group_name_Hall '-P 2yn'
_symmetry_space_group_name_H-M 'P 1 21/n 1'
_atom_sites_solution_primary direct
_atom_sites_solution_secondary difmap
_cell_angle_alpha 90.00
_cell_angle_beta 96.750(3)
_cell_angle_gamma 90.00
_cell_formula_units_Z 4
_cell_length_a 9.4492(4)
_cell_length_b 16.4318(8)
_cell_length_c 16.9333(7)
_cell_measurement_reflns_used 12427
_cell_measurement_temperature 223
_cell_measurement_theta_max 25.028
_cell_measurement_theta_min 2.425
_cell_volume 2611.0(2)
_computing_cell_refinement 'HKL Scalepack (Otwinowski & Minor 1997)'
_computing_data_collection KappaCCD
_computing_data_reduction 'Denzo and Scalepak (Otwinowski & Minor, 1997)'
_computing_structure_refinement 'SHELXL-97 (Sheldrick, 1997)'
_computing_structure_solution 'SIR97(Altomare et al., J. Appl. Cryst.,1999)'
_diffrn_measured_fraction_theta_full 0.964
_diffrn_measured_fraction_theta_max 0.964
_diffrn_measurement_device KappaCCD
_diffrn_measurement_method CCD
_diffrn_orient_matrix_type X=UH
_diffrn_orient_matrix_UB_11 0.07235
_diffrn_orient_matrix_UB_12 0.07430
_diffrn_orient_matrix_UB_13 -0.02451
_diffrn_orient_matrix_UB_21 -0.01249
_diffrn_orient_matrix_UB_22 -0.00733
_diffrn_orient_matrix_UB_23 -0.05911
_diffrn_orient_matrix_UB_31 -0.03688
_diffrn_orient_matrix_UB_32 0.04660
_diffrn_orient_matrix_UB_33 0.00201
_diffrn_radiation_source 'fine-focus sealed tube'
_diffrn_radiation_type ' MoK\a'
_diffrn_radiation_wavelength_id all
_diffrn_reflns_limit_h_max 11
_diffrn_reflns_limit_h_min -11
_diffrn_reflns_limit_k_max 19
_diffrn_reflns_limit_k_min -17
_diffrn_reflns_limit_l_max 20
_diffrn_reflns_limit_l_min -20
_diffrn_reflns_number 7607
_diffrn_reflns_theta_full 25.01
_diffrn_reflns_theta_max 25.01
_diffrn_reflns_theta_min 3.30
_exptl_absorpt_coefficient_mu 0.085
_exptl_absorpt_correction_type none
_exptl_crystal_colour Colourless
_exptl_crystal_density_diffrn 1.220
_exptl_crystal_density_method 'not measured'
_exptl_crystal_description plate
_exptl_crystal_F_000 1024.0
_exptl_crystal_size_max .5
_exptl_crystal_size_mid .32
_exptl_crystal_size_min .06
_refine_diff_density_max 0.952
_refine_diff_density_min -0.373
_refine_diff_density_rms 0.066
_refine_ls_extinction_method none
_refine_ls_goodness_of_fit_ref 3.136
_refine_ls_hydrogen_treatment constr
_refine_ls_matrix_type full
_refine_ls_number_parameters 334
_refine_ls_number_reflns 4432
_refine_ls_number_restraints 0
_refine_ls_restrained_S_all 3.136
_refine_ls_R_factor_all 0.1894
_refine_ls_R_factor_gt 0.1624
_refine_ls_shift/su_max 0.010
_refine_ls_shift/su_mean 0.001
_refine_ls_structure_factor_coef Fsqd
_refine_ls_weighting_details 'calc w=1/[\s^2^(Fo^2^)+ (0.1000P)^2^+0.0000P] where P=(Fo^2^+2Fc^2^)/3'
_refine_ls_weighting_scheme calc
_refine_ls_wR_factor_gt 0.4312
_refine_ls_wR_factor_ref 0.4509
_reflns_number_gt 3262
_reflns_number_total 4432
_reflns_threshold_expression >2sigma(I)
_cod_data_source_file b908489d.txt
_cod_data_source_block 11
_cod_depositor_comments
;
The following automatic conversions were performed:
'_symmetry_cell_setting' value 'Monoclinic' changed to 'monoclinic'
according to '/home/saulius/struct/CIF-dictionaries/cif_core.dic'
dictionary named 'cif_core.dic' version 2.4.1 from 2010-06-29.

Automatic conversion script
Id: cif_fix_enum 1527 2010-12-29 10:47:43Z saulius 
;
_cod_original_sg_symbol_H-M 'P 21/n '
_cod_original_formula_sum 'C30 H35 F2 N O2 '
_cod_database_code 7150720

loop_
_symmetry_equiv_pos_as_xyz
+X,+Y,+Z
-X,-Y,-Z
'-X+ 1/2,+Y+ 1/2,-Z+ 1/2'
'+X+ 1/2,-Y+ 1/2,+Z+ 1/2'

loop_
_atom_site_label
_atom_site_type_symbol
_atom_site_fract_x
_atom_site_fract_y
_atom_site_fract_z
_atom_site_U_iso_or_equiv
_atom_site_adp_type
_atom_site_occupancy
_atom_site_symmetry_multiplicity
_atom_site_calc_flag
_atom_site_refinement_flags
_atom_site_disorder_assembly
_atom_site_disorder_group
C1 C 0.5167(15) 0.4676(6) 0.3885(10) 0.206(8) Uani 1 1 d . . .
C2 C 0.5619(11) 0.4089(5) 0.4207(6) 0.132(4) Uani 1 1 d . . .
C3 C 0.7041(12) 0.4206(6) 0.4734(6) 0.142(4) Uani 1 1 d . . .
C4 C 0.7749(10) 0.4911(6) 0.4808(5) 0.129(3) Uani 1 1 d . . .
C5 C 0.7912(8) 0.6407(5) 0.4500(5) 0.110(2) Uani 1 1 d . . .
C6 C 0.7310(8) 0.6981(3) 0.4019(4) 0.0891(18) Uani 1 1 d . . .
C7 C 0.6094(11) 0.6797(5) 0.3532(4) 0.127(3) Uani 1 1 d . . .
C8 C 0.5342(12) 0.6172(6) 0.3500(6) 0.136(3) Uani 1 1 d . . .
C9 C 0.5880(7) 0.5560(5) 0.3877(5) 0.101(2) Uani 1 1 d . . .
C10 C 0.7119(10) 0.5535(4) 0.4413(5) 0.126(3) Uani 1 1 d . . .
C11 C 0.2983(6) 0.2006(3) 0.3603(3) 0.0708(13) Uani 1 1 d . . .
C12 C 0.1666(7) 0.2294(4) 0.3330(3) 0.0875(17) Uani 1 1 d . . .
C13 C 0.0485(6) 0.2079(4) 0.3714(3) 0.0924(18) Uani 1 1 d . . .
C14 C 0.0631(6) 0.1583(4) 0.4365(3) 0.0793(15) Uani 1 1 d . . .
C15 C 0.1964(6) 0.1306(3) 0.4631(3) 0.0751(14) Uani 1 1 d . . .
C16 C 0.3165(5) 0.1510(3) 0.4267(3) 0.0672(12) Uani 1 1 d . . .
C17 C 0.4898(10) 0.3280(4) 0.4190(6) 0.134(3) Uani 1 1 d . . .
C18 C 0.5171(10) 0.2764(4) 0.3449(6) 0.136(4) Uani 1 1 d . . .
C20 C 0.4325(8) 0.1718(3) 0.2471(3) 0.0919(18) Uani 1 1 d . . .
C21 C 0.4802(5) 0.0848(3) 0.2636(2) 0.0647(12) Uani 1 1 d . A .
C22 C 0.6303(5) 0.0786(3) 0.3029(3) 0.0796(14) Uani 1 1 d . . .
C23 C 0.6734(6) -0.0094(4) 0.3163(4) 0.0854(16) Uani 1 1 d . A 2
C24 C 0.6563(7) -0.0606(3) 0.2440(4) 0.0867(17) Uani 1 1 d . . .
C25 C 0.5065(8) -0.0517(3) 0.2012(4) 0.0902(17) Uani 1 1 d . A 1
C26 C 0.4626(6) 0.0355(3) 0.1856(3) 0.0787(14) Uani 1 1 d . . .
C30 C -0.0643(8) 0.1333(6) 0.4756(4) 0.127(3) Uani 1 1 d . . .
C31 C -0.0903(11) 0.1852(8) 0.5448(8) 0.190(6) Uani 1 1 d . . .
C32 C -0.2405(16) 0.1715(15) 0.5713(12) 0.244(9) Uani 1 1 d . . .
C33 C -0.2643(18) 0.0928(10) 0.5984(12) 0.232(10) Uani 1 1 d . . .
C34 C -0.1453(18) 0.073(2) 0.672(2) 0.38(2) Uani 1 1 d . . .
F28 F 0.5952(6) -0.0427(3) 0.3691(3) 0.0856(15) Uani 0.60 1 d P B 1
F29 F 0.8105(6) -0.0189(4) 0.3427(4) 0.109(2) Uani 0.60 1 d P C 1
F35 F 0.4318(10) -0.0904(5) 0.2473(6) 0.107(3) Uani 0.40 1 d P D 2
F36 F 0.5300(11) -0.0926(6) 0.1370(5) 0.116(3) Uani 0.40 1 d P E 2
N19 N 0.4198(6) 0.2192(2) 0.3194(3) 0.0896(15) Uani 1 1 d . . .
O11 O 0.6268(9) 0.2862(3) 0.3140(6) 0.205(5) Uani 1 1 d . . .
O27 O 0.6802(6) -0.1441(3) 0.2637(3) 0.130(2) Uani 1 1 d . A .
H1 H 0.4247 0.4585 0.3593 0.247 Uiso 1 1 d R . .
H3 H 0.7475 0.3758 0.5034 0.171 Uiso 1 1 d R . .
H4 H 0.8657 0.4966 0.5124 0.154 Uiso 1 1 d R . .
H5 H 0.8765 0.6531 0.4846 0.132 Uiso 1 1 d R . .
H6 H 0.7709 0.7518 0.4024 0.107 Uiso 1 1 d R . .
H7 H 0.5689 0.7196 0.3158 0.152 Uiso 1 1 d R . .
H8 H 0.4434 0.6126 0.3184 0.163 Uiso 1 1 d R . .
H12 H 0.1553 0.2643 0.2871 0.105 Uiso 1 1 d R . .
H13 H -0.0447 0.2275 0.3518 0.111 Uiso 1 1 d R . .
H15 H 0.2065 0.0954 0.5087 0.090 Uiso 1 1 d R . .
H16 H 0.4099 0.1316 0.4464 0.081 Uiso 1 1 d R . .
H17A H 0.3893 0.3365 0.4191 0.160 Uiso 1 1 d R . .
H17B H 0.5268 0.2992 0.4663 0.160 Uiso 1 1 d R . .
H20A H 0.3415 0.1706 0.2153 0.110 Uiso 1 1 d R . .
H20B H 0.5013 0.1971 0.2176 0.110 Uiso 1 1 d R . .
H21 H 0.4172 0.0623 0.2985 0.078 Uiso 1 1 d R . .
H22A H 0.6928 0.1034 0.2692 0.095 Uiso 1 1 d R A .
H22B H 0.6390 0.1062 0.3532 0.095 Uiso 1 1 d R . .
H23A H 0.7725 -0.0112 0.3390 0.102 Uiso 0.40 1 calc PR A 2
H23B H 0.6170 -0.0327 0.3549 0.102 Uiso 0.40 1 calc PR A 2
H24 H 0.7244 -0.0432 0.2097 0.104 Uiso 1 1 d R A .
H25A H 0.5009 -0.0804 0.1509 0.108 Uiso 0.60 1 calc PR A 1
H25B H 0.4398 -0.0771 0.2329 0.108 Uiso 0.60 1 calc PR A 1
H26A H 0.3648 0.0368 0.1628 0.094 Uiso 1 1 d R A .
H26B H 0.5214 0.0590 0.1491 0.094 Uiso 1 1 d R . .
H30A H -0.1483 0.1342 0.4378 0.152 Uiso 1 1 d R . .
H30B H -0.0485 0.0790 0.4957 0.152 Uiso 1 1 d R . .
H31A H -0.0210 0.1734 0.5895 0.228 Uiso 1 1 d R . .
H31B H -0.0811 0.2410 0.5293 0.228 Uiso 1 1 d R . .
H32A H -0.2557 0.2072 0.6144 0.293 Uiso 1 1 d R . .
H32B H -0.3100 0.1827 0.5266 0.293 Uiso 1 1 d R . .
H33A H -0.3601 0.0905 0.6119 0.279 Uiso 1 1 d R . .
H33B H -0.2536 0.0547 0.5566 0.279 Uiso 1 1 d R . .
H34A H -0.1661 0.0188 0.6893 0.461 Uiso 1 1 d R . .
H34B H -0.1558 0.1106 0.7145 0.461 Uiso 1 1 d R . .
H34C H -0.0492 0.0747 0.6592 0.461 Uiso 1 1 d R . .
H27 H 0.7509 -0.1640 0.2243 0.156 Uiso 1 1 d R . .

loop_
_atom_site_aniso_label
_atom_site_aniso_U_11
_atom_site_aniso_U_22
_atom_site_aniso_U_33
_atom_site_aniso_U_23
_atom_site_aniso_U_13
_atom_site_aniso_U_12
C1 0.261(14) 0.080(6) 0.324(17) -0.034(8) 0.238(14) -0.037(7)
C2 0.171(8) 0.059(4) 0.193(8) -0.029(4) 0.128(7) -0.032(4)
C3 0.171(8) 0.124(7) 0.146(6) -0.033(5) 0.075(6) -0.064(6)
C4 0.126(6) 0.135(7) 0.127(6) -0.006(5) 0.024(5) -0.020(5)
C5 0.113(5) 0.086(5) 0.141(5) -0.003(4) 0.060(4) -0.016(4)
C6 0.124(5) 0.055(3) 0.097(4) -0.017(3) 0.047(3) -0.026(3)
C7 0.175(8) 0.111(6) 0.102(4) -0.015(4) 0.043(5) -0.066(6)
C8 0.164(8) 0.114(7) 0.130(6) -0.002(5) 0.019(5) -0.026(6)
C9 0.085(4) 0.100(5) 0.120(5) -0.053(4) 0.019(4) 0.004(4)
C10 0.171(7) 0.094(5) 0.136(5) 0.052(4) 0.112(6) 0.076(5)
C11 0.094(3) 0.043(2) 0.083(3) 0.002(2) 0.040(3) 0.003(2)
C12 0.111(4) 0.080(3) 0.074(3) 0.008(2) 0.018(3) 0.035(3)
C13 0.078(3) 0.115(5) 0.084(3) -0.020(3) 0.009(3) 0.011(3)
C14 0.080(3) 0.096(4) 0.063(3) -0.017(3) 0.015(2) -0.021(3)
C15 0.087(4) 0.069(3) 0.071(3) 0.010(2) 0.019(2) -0.016(3)
C16 0.071(3) 0.057(3) 0.075(3) 0.005(2) 0.013(2) 0.000(2)
C17 0.173(7) 0.069(4) 0.181(7) -0.044(4) 0.117(6) -0.051(4)
C18 0.181(7) 0.046(3) 0.211(8) -0.023(4) 0.145(7) -0.031(4)
C20 0.139(5) 0.060(3) 0.089(3) 0.019(2) 0.061(3) 0.022(3)
C21 0.079(3) 0.054(3) 0.066(2) 0.0037(18) 0.032(2) 0.004(2)
C22 0.073(3) 0.074(3) 0.095(3) -0.013(3) 0.022(3) -0.008(2)
C23 0.071(3) 0.078(3) 0.110(4) 0.008(3) 0.026(3) 0.011(3)
C24 0.111(4) 0.057(3) 0.103(4) 0.015(3) 0.060(3) 0.021(3)
C25 0.125(5) 0.064(3) 0.089(3) -0.020(3) 0.043(3) 0.003(3)
C26 0.098(4) 0.073(3) 0.069(3) 0.001(2) 0.024(2) 0.011(3)
C30 0.102(5) 0.174(8) 0.109(4) -0.057(5) 0.038(4) -0.057(5)
C31 0.157(8) 0.232(12) 0.202(10) -0.112(9) 0.111(8) -0.117(9)
C32 0.156(11) 0.33(3) 0.269(18) -0.099(17) 0.114(12) -0.049(13)
C33 0.225(15) 0.194(13) 0.316(19) -0.120(13) 0.190(16) -0.132(12)
C34 0.116(11) 0.54(5) 0.49(5) -0.11(4) 0.035(18) -0.020(18)
F28 0.098(3) 0.091(4) 0.073(3) 0.017(2) 0.032(2) 0.024(3)
F29 0.065(3) 0.126(5) 0.131(5) -0.006(4) -0.009(3) 0.011(3)
F35 0.120(6) 0.067(5) 0.148(7) -0.022(5) 0.070(6) -0.027(4)
F36 0.140(7) 0.102(6) 0.105(5) -0.051(5) 0.014(5) 0.013(6)
N19 0.121(4) 0.047(2) 0.115(3) 0.005(2) 0.076(3) 0.008(2)
O11 0.241(7) 0.079(3) 0.343(10) -0.077(5) 0.237(8) -0.073(4)
O27 0.171(5) 0.067(3) 0.171(4) 0.029(3) 0.100(4) 0.039(3)

loop_
_atom_type_symbol
_atom_type_description
_atom_type_scat_dispersion_real
_atom_type_scat_dispersion_imag
_atom_type_scat_source
C C 0.0033 0.0016 'International Tables Vol C Tables 4.2.6.8 and 6.1.1.4'
H H 0.0000 0.0000 'International Tables Vol C Tables 4.2.6.8 and 6.1.1.4'
F F 0.0171 0.0103 'International Tables Vol C Tables 4.2.6.8 and 6.1.1.4'
N N 0.0061 0.0033 'International Tables Vol C Tables 4.2.6.8 and 6.1.1.4'
O O 0.0106 0.0060 'International Tables Vol C Tables 4.2.6.8 and 6.1.1.4'

loop_
_diffrn_radiation_wavelength
0.71073

loop_
_geom_angle_atom_site_label_1
_geom_angle_atom_site_label_2
_geom_angle_atom_site_label_3
_geom_angle
_geom_angle_site_symmetry_1
_geom_angle_site_symmetry_3
_geom_angle_publ_flag
C2 C1 C9 128.6(15) . . ?
C1 C2 C17 126.0(13) . . ?
C1 C2 C3 114.6(10) . . ?
C17 C2 C3 119.3(10) . . ?
C4 C3 C2 124.0(10) . . ?
C10 C4 C3 115.6(10) . . ?
C6 C5 C10 114.3(7) . . ?
C5 C6 C7 118.8(6) . . ?
C8 C7 C6 130.0(10) . . ?
C7 C8 C9 116.1(11) . . ?
C8 C9 C10 127.4(8) . . ?
C8 C9 C1 125.5(10) . . ?
C10 C9 C1 106.9(10) . . ?
C4 C10 C9 130.0(10) . . ?
C4 C10 C5 117.6(9) . . ?
C9 C10 C5 112.3(6) . . ?
C12 C11 C16 120.3(5) . . ?
C12 C11 N19 120.7(5) . . ?
C16 C11 N19 119.1(5) . . ?
C11 C12 C13 120.0(5) . . ?
C14 C13 C12 121.0(5) . . ?
C15 C14 C13 117.9(5) . . ?
C15 C14 C30 121.3(6) . . ?
C13 C14 C30 120.7(6) . . ?
C14 C15 C16 122.7(5) . . ?
C11 C16 C15 118.1(5) . . ?
C2 C17 C18 112.4(5) . . ?
O11 C18 N19 122.2(6) . . ?
O11 C18 C17 120.0(7) . . ?
N19 C18 C17 117.7(5) . . ?
N19 C20 C21 113.5(4) . . ?
C22 C21 C20 113.1(5) . . ?
C22 C21 C26 110.2(4) . . ?
C20 C21 C26 109.8(4) . . ?
C21 C22 C23 110.9(4) . . ?
C24 C23 C22 114.8(5) . . ?
O27 C24 C23 110.8(5) . . ?
O27 C24 C25 108.6(5) . . ?
C23 C24 C25 110.2(4) . . ?
C26 C25 C24 113.4(5) . . ?
C25 C26 C21 110.5(4) . . ?
C31 C30 C14 113.9(6) . . ?
C30 C31 C32 112.5(9) . . ?
C33 C32 C31 114.6(16) . . ?
C32 C33 C34 108.6(17) . . ?
C18 N19 C11 123.1(5) . . ?
C18 N19 C20 121.1(5) . . ?
C11 N19 C20 115.8(5) . . ?
C2 C1 H1 111.8 . . ?
C9 C1 H1 119.6 . . ?
C4 C3 H3 116.0 . . ?
C2 C3 H3 120.1 . . ?
C10 C4 H4 121.8 . . ?
C3 C4 H4 122.6 . . ?
C6 C5 H5 119.5 . . ?
C10 C5 H5 126.2 . . ?
C5 C6 H6 120.5 . . ?
C7 C6 H6 120.7 . . ?
C8 C7 H7 110.7 . . ?
C6 C7 H7 119.2 . . ?
C7 C8 H8 123.9 . . ?
C9 C8 H8 119.9 . . ?
C11 C12 H12 119.6 . . ?
C13 C12 H12 120.4 . . ?
C14 C13 H13 118.8 . . ?
C12 C13 H13 120.2 . . ?
C14 C15 H15 117.9 . . ?
C16 C15 H15 119.4 . . ?
C11 C16 H16 120.1 . . ?
C15 C16 H16 121.8 . . ?
C2 C17 H17A 108.7 . . ?
C18 C17 H17A 109.7 . . ?
C2 C17 H17B 107.6 . . ?
C18 C17 H17B 108.9 . . ?
H17A C17 H17B 109.5 . . ?
N19 C20 H20A 108.9 . . ?
C21 C20 H20A 108.1 . . ?
N19 C20 H20B 109.4 . . ?
C21 C20 H20B 107.4 . . ?
H20A C20 H20B 109.5 . . ?
C22 C21 H21 108.8 . . ?
C20 C21 H21 106.5 . . ?
C26 C21 H21 108.2 . . ?
C21 C22 H22A 108.8 . . ?
C23 C22 H22A 108.7 . . ?
C21 C22 H22B 109.8 . . ?
C23 C22 H22B 109.1 . . ?
H22A C22 H22B 109.5 . . ?
C24 C23 H23A 108.6 . . ?
C22 C23 H23A 108.6 . . ?
C24 C23 H23B 108.6 . . ?
C22 C23 H23B 108.6 . . ?
H23A C23 H23B 107.5 . . ?
O27 C24 H24 109.3 . . ?
C23 C24 H24 108.4 . . ?
C25 C24 H24 109.6 . . ?
C26 C25 H25A 108.9 . . ?
C24 C25 H25A 108.9 . . ?
C26 C25 H25B 108.9 . . ?
C24 C25 H25B 108.9 . . ?
H25A C25 H25B 107.7 . . ?
C25 C26 H26A 109.0 . . ?
C21 C26 H26A 109.6 . . ?
C25 C26 H26B 109.2 . . ?
C21 C26 H26B 109.2 . . ?
H26A C26 H26B 109.5 . . ?
C31 C30 H30A 108.4 . . ?
C14 C30 H30A 110.1 . . ?
C31 C30 H30B 106.7 . . ?
C14 C30 H30B 108.1 . . ?
H30A C30 H30B 109.5 . . ?
C30 C31 H31A 110.1 . . ?
C32 C31 H31A 107.7 . . ?
C30 C31 H31B 107.6 . . ?
C32 C31 H31B 109.4 . . ?
H31A C31 H31B 109.5 . . ?
C33 C32 H32A 105.7 . . ?
C31 C32 H32A 110.7 . . ?
C33 C32 H32B 108.3 . . ?
C31 C32 H32B 108.0 . . ?
H32A C32 H32B 109.5 . . ?
C32 C33 H33A 107.8 . . ?
C34 C33 H33A 113.5 . . ?
C32 C33 H33B 109.0 . . ?
C34 C33 H33B 108.4 . . ?
H33A C33 H33B 109.5 . . ?
C33 C34 H34A 105.7 . . ?
C33 C34 H34B 108.7 . . ?
H34A C34 H34B 109.5 . . ?
C33 C34 H34C 113.9 . . ?
H34A C34 H34C 109.5 . . ?
H34B C34 H34C 109.5 . . ?
C24 O27 H27 104.3 . . ?

loop_
_geom_bond_atom_site_label_1
_geom_bond_atom_site_label_2
_geom_bond_distance
_geom_bond_site_symmetry_2
_geom_bond_publ_flag
C1 C2 1.165(16) . ?
C1 C9 1.601(12) . ?
C2 C17 1.492(9) . ?
C2 C3 1.534(15) . ?
C3 C4 1.336(12) . ?
C4 C10 1.327(12) . ?
C5 C6 1.329(10) . ?
C5 C10 1.616(12) . ?
C6 C7 1.368(11) . ?
C7 C8 1.246(11) . ?
C8 C9 1.266(12) . ?
C9 C10 1.395(12) . ?
C11 C12 1.361(8) . ?
C11 C16 1.381(7) . ?
C11 N19 1.442(6) . ?
C12 C13 1.402(9) . ?
C13 C14 1.365(9) . ?
C14 C15 1.364(8) . ?
C14 C30 1.499(8) . ?
C15 C16 1.396(7) . ?
C17 C18 1.562(10) . ?
C18 O11 1.225(8) . ?
C18 N19 1.350(9) . ?
C20 N19 1.468(7) . ?
C20 C21 1.515(7) . ?
C21 C22 1.498(7) . ?
C21 C26 1.542(7) . ?
C22 C23 1.511(8) . ?
C23 C24 1.478(9) . ?
C24 O27 1.423(6) . ?
C24 C25 1.520(9) . ?
C25 C26 1.506(8) . ?
C30 C31 1.493(12) . ?
C31 C32 1.554(15) . ?
C32 C33 1.40(3) . ?
C33 C34 1.62(4) . ?
C1 H1 0.9601 . ?
C3 H3 0.9600 . ?
C4 H4 0.9600 . ?
C5 H5 0.9599 . ?
C6 H6 0.9599 . ?
C7 H7 0.9600 . ?
C8 H8 0.9599 . ?
C12 H12 0.9600 . ?
C13 H13 0.9600 . ?
C15 H15 0.9601 . ?
C16 H16 0.9600 . ?
C17 H17A 0.9600 . ?
C17 H17B 0.9601 . ?
C20 H20A 0.9600 . ?
C20 H20B 0.9600 . ?
C21 H21 0.9600 . ?
C22 H22A 0.9600 . ?
C22 H22B 0.9599 . ?
C23 H23A 0.9700 . ?
C23 H23B 0.9700 . ?
C24 H24 0.9600 . ?
C25 H25A 0.9700 . ?
C25 H25B 0.9700 . ?
C26 H26A 0.9600 . ?
C26 H26B 0.9600 . ?
C30 H30A 0.9600 . ?
C30 H30B 0.9601 . ?
C31 H31A 0.9600 . ?
C31 H31B 0.9601 . ?
C32 H32A 0.9600 . ?
C32 H32B 0.9600 . ?
C33 H33A 0.9600 . ?
C33 H33B 0.9600 . ?
C34 H34A 0.9601 . ?
C34 H34B 0.9600 . ?
C34 H34C 0.9600 . ?
O27 H27 1.0502 . ?

loop_
_geom_torsion_atom_site_label_1
_geom_torsion_atom_site_label_2
_geom_torsion_atom_site_label_3
_geom_torsion_atom_site_label_4
_geom_torsion
_geom_torsion_site_symmetry_1
_geom_torsion_site_symmetry_2
_geom_torsion_site_symmetry_3
_geom_torsion_site_symmetry_4
_geom_torsion_publ_flag
C9 C1 C2 C17 -179.9(7) . . . . ?
C9 C1 C2 C3 4.4(13) . . . . ?
C1 C2 C3 C4 -2.0(12) . . . . ?
C17 C2 C3 C4 -177.9(7) . . . . ?
C2 C3 C4 C10 2.3(12) . . . . ?
C10 C5 C6 C7 2.2(8) . . . . ?
C5 C6 C7 C8 6.7(13) . . . . ?
C6 C7 C8 C9 -12.8(15) . . . . ?
C7 C8 C9 C10 10.0(14) . . . . ?
C7 C8 C9 C1 -176.2(8) . . . . ?
C2 C1 C9 C8 178.5(10) . . . . ?
C2 C1 C9 C10 -6.6(12) . . . . ?
C3 C4 C10 C9 -5.8(12) . . . . ?
C3 C4 C10 C5 178.6(6) . . . . ?
C8 C9 C10 C4 -178.1(9) . . . . ?
C1 C9 C10 C4 7.2(10) . . . . ?
C8 C9 C10 C5 -2.3(10) . . . . ?
C1 C9 C10 C5 -177.0(5) . . . . ?
C6 C5 C10 C4 172.6(7) . . . . ?
C6 C5 C10 C9 -3.8(7) . . . . ?
C16 C11 C12 C13 -1.0(8) . . . . ?
N19 C11 C12 C13 177.2(5) . . . . ?
C11 C12 C13 C14 0.3(9) . . . . ?
C12 C13 C14 C15 0.2(9) . . . . ?
C12 C13 C14 C30 -178.0(6) . . . . ?
C13 C14 C15 C16 0.1(8) . . . . ?
C30 C14 C15 C16 178.2(5) . . . . ?
C12 C11 C16 C15 1.2(7) . . . . ?
N19 C11 C16 C15 -177.0(4) . . . . ?
C14 C15 C16 C11 -0.8(8) . . . . ?
C1 C2 C17 C18 85.1(11) . . . . ?
C3 C2 C17 C18 -99.5(10) . . . . ?
C2 C17 C18 O11 28.1(15) . . . . ?
C2 C17 C18 N19 -154.9(9) . . . . ?
N19 C20 C21 C22 -67.4(6) . . . . ?
N19 C20 C21 C26 169.1(5) . . . . ?
C20 C21 C22 C23 -178.7(4) . . . . ?
C26 C21 C22 C23 -55.4(5) . . . . ?
C21 C22 C23 C24 55.2(6) . . . . ?
C22 C23 C24 O27 -171.9(5) . . . . ?
C22 C23 C24 C25 -51.7(6) . . . . ?
O27 C24 C25 C26 173.3(4) . . . . ?
C23 C24 C25 C26 51.8(6) . . . . ?
C24 C25 C26 C21 -54.7(6) . . . . ?
C22 C21 C26 C25 56.1(6) . . . . ?
C20 C21 C26 C25 -178.8(5) . . . . ?
C15 C14 C30 C31 86.4(11) . . . . ?
C13 C14 C30 C31 -95.5(10) . . . . ?
C14 C30 C31 C32 166.3(13) . . . . ?
C30 C31 C32 C33 63(2) . . . . ?
C31 C32 C33 C34 58(2) . . . . ?
O11 C18 N19 C11 172.8(9) . . . . ?
C17 C18 N19 C11 -4.1(12) . . . . ?
O11 C18 N19 C20 -7.2(13) . . . . ?
C17 C18 N19 C20 175.9(7) . . . . ?
C12 C11 N19 C18 102.0(8) . . . . ?
C16 C11 N19 C18 -79.8(8) . . . . ?
C12 C11 N19 C20 -78.1(6) . . . . ?
C16 C11 N19 C20 100.2(6) . . . . ?
C21 C20 N19 C18 106.0(7) . . . . ?
C21 C20 N19 C11 -74.0(7) . . . . ?
